data_7057775
loop_
_publ_author_name
'Cargnelutti, Roberta'
'Delgado, C\'assia P.'
'Cervo, Rodrigo'
'Tirloni, B\'arbara'
'Burrow, Robert A.'
'Lang, Ernesto S.'

_publ_section_title
;
 Synthesis and structural chemistry of CoII, CuII, CuI and PdII complexes
 containing a flexible monoselenoether ligand
;
_journal_issue 21
_journal_name_full 'New Journal of Chemistry'
_journal_page_first 17185
_journal_paper_doi 10.1039/C8NJ03621G
_journal_volume 42
_journal_year 2018
_chemical_formula_moiety 'C26 H24 N4 Pd2 O4 Se2, 7(H2 O)'
_chemical_formula_sum 'C26 H38 N4 O11 Pd2 Se2'
_chemical_formula_weight 953.32
_chemical_melting_point 502.1(10)
_chemical_name_common Pd2(C11H9N2Se)2(O2CCH3)2(H2O)7
_space_group_crystal_system monoclinic
_space_group_IT_number 14
_space_group_name_Hall '-P 2ybc'
_space_group_name_H-M_alt 'P 1 21/c 1'
_symmetry_space_group_name_Hall '-P 2ybc'
_symmetry_space_group_name_H-M 'P 1 21/c 1'
_atom_sites_solution_hydrogens mixed
_atom_sites_solution_primary dual
_atom_sites_solution_secondary difmap
_audit_update_record
;
2018-05-23 deposited with the CCDC.
2018-09-27 downloaded from the CCDC.
;
_cell_angle_alpha 90
_cell_angle_beta 100.832(2)
_cell_angle_gamma 90
_cell_formula_units_Z 4
_cell_length_a 21.3785(11)
_cell_length_b 7.7887(4)
_cell_length_c 20.5657(10)
_cell_measurement_reflns_used 9875
_cell_measurement_temperature 120.(2)
_cell_measurement_theta_max 30.5391
_cell_measurement_theta_min 2.3964
_cell_volume 3363.4(3)
_computing_cell_refinement 'SAINT V8.38A (Bruker AXS Inc., 2017)'
_computing_data_collection 'APEX3 v2017.3-0 (Bruker AXS Inc., 2017'
_computing_data_reduction 'SAINT V8.38A (Bruker AXS Inc., 2016)'
_computing_molecular_graphics 'shelXle (C.B. Huebschle, rev 833)'
_computing_publication_material vim
_computing_structure_refinement 'SHELXL-2016/6 (Sheldrick, 2016)'
_computing_structure_solution 'SHELXT 2014/5 (Sheldrick, 2014)'
_diffrn_ambient_temperature 120.(2)
_diffrn_detector_area_resol_mean 10.4167
_diffrn_measured_fraction_theta_full 0.996
_diffrn_measured_fraction_theta_max 0.996
_diffrn_measurement_device_type 'Bruker D8 Venture Photon 100 diffractometer'
_diffrn_measurement_method '0.5 \% \w & \f scans'
_diffrn_radiation_monochromator 'Incoatec Montel two dimensional X ray optics'
_diffrn_radiation_type 'Mo K\a'
_diffrn_radiation_wavelength 0.71073
_diffrn_reflns_av_R_equivalents 0.0409
_diffrn_reflns_av_unetI/netI 0.0431
_diffrn_reflns_limit_h_max 23
_diffrn_reflns_limit_h_min -30
_diffrn_reflns_limit_k_max 11
_diffrn_reflns_limit_k_min -8
_diffrn_reflns_limit_l_max 29
_diffrn_reflns_limit_l_min -29
_diffrn_reflns_number 40389
_diffrn_reflns_theta_full 30.57
_diffrn_reflns_theta_max 30.57
_diffrn_reflns_theta_min 2.40
_diffrn_source 'microfocus X ray tube'
_diffrn_source_type 'Incoatex I\mS High Brilliance'
_exptl_absorpt_coefficient_mu 3.294
_exptl_absorpt_correction_T_max 0.80
_exptl_absorpt_correction_T_min 0.68
_exptl_absorpt_correction_type multi-scan
_exptl_absorpt_process_details
;
SADABS (version 2016/2; Bruker, 2016) was used to perform the multi--scan
absorption correction.
;
_exptl_crystal_colour yellow
_exptl_crystal_density_diffrn 1.883
_exptl_crystal_density_method 'not measured'
_exptl_crystal_description 'triangular plate'
_exptl_crystal_F_000 1880
_exptl_crystal_size_max 0.168
_exptl_crystal_size_mid 0.136
_exptl_crystal_size_min 0.070
_refine_diff_density_max 1.018
_refine_diff_density_min -1.536
_refine_ls_extinction_method none
_refine_ls_goodness_of_fit_ref 1.140
_refine_ls_hydrogen_treatment mixed
_refine_ls_matrix_type full
_refine_ls_number_parameters 462
_refine_ls_number_reflns 10285
_refine_ls_number_restraints 19
_refine_ls_restrained_S_all 1.139
_refine_ls_R_factor_all 0.0589
_refine_ls_R_factor_gt 0.0400
_refine_ls_shift/su_max 0.002
_refine_ls_shift/su_mean 0.000
_refine_ls_structure_factor_coef Fsqd
_refine_ls_weighting_details 'w=1/[\s^2^(Fo^2^)+(0.0152P)^2^+12.4627P] where P=(Fo^2^+2Fc^2^)/3'
_refine_ls_weighting_scheme calc
_refine_ls_wR_factor_gt 0.0808
_refine_ls_wR_factor_ref 0.0856
_reflns_number_gt 8088
_reflns_number_total 10285
_reflns_threshold_expression 'I > 2\s(I)'
_cod_data_source_file c8nj03621g2.cif
_cod_data_source_block compound_5
_cod_depositor_comments
;
The following automatic conversions were performed:

'_chemical_melting_point' value '501.15-503.15 K' was changed to
'502.1(10)' - the average value was taken and precision was
estimated.

'_exptl_absorpt_correction_type' value 'Multi-Scan' changed to
'multi-scan' according to
/home/data/users/saulius/crontab/automatic-downloads/rss-feeds/RSC/lib/dictionaries/cif_core.dic
dictionary named 'cif_core.dic' version 2.4.2 from 2011-04-26.

Automatic conversion script
Id: cif_fix_values 4973 2017-02-22 13:04:09Z antanas 

 Adding full bibliography for 7057773--7057780.cif.
;
_cod_database_code 7057775

loop_
_space_group_symop_operation_xyz
'x, y, z'
'-x, y+1/2, -z+1/2'
'-x, -y, -z'
'x, -y-1/2, z-1/2'

loop_
_atom_site_type_symbol
_atom_site_label
_atom_site_fract_x
_atom_site_fract_y
_atom_site_fract_z
_atom_site_U_iso_or_equiv
_atom_site_adp_type
_atom_site_calc_flag
_atom_site_refinement_flags_adp
_atom_site_refinement_flags_occupancy
_atom_site_refinement_flags_posn
_atom_site_occupancy
Pd Pd1 0.32957(2) 0.66381(3) 0.46403(2) 0.01065(4) Uani d . . . 1.0
Pd Pd2 0.17276(2) 0.65995(3) 0.55180(2) 0.01284(4) Uani d . . . 1.0
Se Se11 0.40299(2) 0.58847(4) 0.61478(2) 0.01714(6) Uani d . . . 1.0
Se Se21 0.10018(2) 0.61751(5) 0.39852(2) 0.02258(7) Uani d . . . 1.0
O O1 0.33065(10) 0.6404(3) 0.36192(9) 0.0162(4) Uani d . . . 1.0
O O2 0.39169(10) 0.8704(3) 0.35867(10) 0.0209(5) Uani d . . . 1.0
O O4 0.15680(10) 0.6551(3) 0.65001(10) 0.0212(5) Uani d . . . 1.0
O O5 0.24895(11) 0.5215(3) 0.68194(10) 0.0258(5) Uani d . . . 1.0
N N11 0.39463(11) 0.4707(3) 0.48599(11) 0.0126(5) Uani d . . . 1.0
N N12 0.23798(11) 0.8504(3) 0.58109(11) 0.0138(5) Uani d . . . 1.0
N N21 0.10710(11) 0.4732(3) 0.52355(12) 0.0174(5) Uani d . . . 1.0
N N22 0.26762(11) 0.8661(3) 0.44402(11) 0.0127(5) Uani d . . . 1.0
C C1 0.42511(14) 0.4463(4) 0.54915(13) 0.0146(6) Uani d . . . 1.0
C C2 0.47269(14) 0.3239(4) 0.56555(15) 0.0187(6) Uani d . . . 1.0
H H2 0.493196 0.308448 0.610316 0.022 Uiso calc U . R 1.0
C C3 0.48974(15) 0.2254(4) 0.51624(15) 0.0202(7) Uani d . . . 1.0
H H3 0.523172 0.143693 0.526278 0.024 Uiso calc U . R 1.0
C C4 0.45756(14) 0.2467(4) 0.45174(15) 0.0193(6) Uani d . . . 1.0
H H4 0.467832 0.177265 0.417246 0.023 Uiso calc U . R 1.0
C C5 0.41070(14) 0.3690(4) 0.43805(14) 0.0164(6) Uani d . . . 1.0
H H5 0.388827 0.382891 0.39368 0.02 Uiso calc U . R 1.0
C C6 0.30161(13) 0.8288(4) 0.58385(12) 0.0127(5) Uani d . . . 1.0
C C7 0.34374(14) 0.9660(4) 0.60384(13) 0.0156(6) Uani d . . . 1.0
H H7 0.388153 0.951832 0.605505 0.019 Uiso calc U . R 1.0
C C8 0.32025(15) 1.1208(4) 0.62098(14) 0.0190(6) Uani d . . . 1.0
H H8 0.348317 1.214092 0.634436 0.023 Uiso calc U . R 1.0
C C9 0.25516(15) 1.1395(4) 0.61844(15) 0.0221(7) Uani d . . . 1.0
H H9 0.238073 1.2453 0.630045 0.027 Uiso calc U . R 1.0
C C10 0.21638(15) 1.0026(4) 0.59892(14) 0.0199(6) Uani d . . . 1.0
H H10 0.171991 1.015146 0.597835 0.024 Uiso calc U . R 1.0
C C11 0.32205(13) 0.6614(4) 0.56082(12) 0.0120(5) Uani d . . . 1.0
H H11 0.289109 0.574181 0.566341 0.014 Uiso calc U . R 1.0
C C12 0.07655(14) 0.4619(4) 0.45967(14) 0.0176(6) Uani d . . . 1.0
C C13 0.02947(15) 0.3399(4) 0.43912(16) 0.0242(7) Uani d . . . 1.0
H H13 0.008046 0.335042 0.39429 0.029 Uiso calc U . R 1.0
C C14 0.01458(16) 0.2260(4) 0.48526(18) 0.0276(8) Uani d . . . 1.0
H H14 -0.01768 0.142193 0.472524 0.033 Uiso calc U . R 1.0
C C15 0.04684(15) 0.2342(4) 0.55030(17) 0.0237(7) Uani d . . . 1.0
H H15 0.037317 0.155786 0.582456 0.028 Uiso calc U . R 1.0
C C16 0.09294(14) 0.3581(4) 0.56743(15) 0.0195(6) Uani d . . . 1.0
H H16 0.115563 0.362561 0.611818 0.023 Uiso calc U . R 1.0
C C17 0.20358(13) 0.8475(4) 0.43919(12) 0.0149(6) Uani d . . . 1.0
C C18 0.16403(15) 0.9893(4) 0.42466(14) 0.0201(7) Uani d . . . 1.0
H H18 0.119273 0.976029 0.420429 0.024 Uiso calc U . R 1.0
C C19 0.18912(16) 1.1491(4) 0.41632(15) 0.0237(7) Uani d . . . 1.0
H H19 0.161867 1.245332 0.405401 0.028 Uiso calc U . R 1.0
C C20 0.25433(15) 1.1675(4) 0.42403(15) 0.0215(7) Uani d . . . 1.0
H H20 0.272801 1.277069 0.420048 0.026 Uiso calc U . R 1.0
C C21 0.29204(15) 1.0238(4) 0.43762(14) 0.0177(6) Uani d . . . 1.0
H H21 0.336913 1.035998 0.442687 0.021 Uiso calc U . R 1.0
C C22 0.18179(13) 0.6747(4) 0.45517(13) 0.0153(6) Uani d . . . 1.0
H H22 0.214199 0.588542 0.447226 0.018 Uiso calc U . R 1.0
C C23 0.36304(14) 0.7426(4) 0.33273(14) 0.0171(6) Uani d . . . 1.0
C C24 0.36539(18) 0.6959(4) 0.26201(14) 0.0264(8) Uani d . . . 1.0
H H24A 0.33553 0.601839 0.247621 0.04 Uiso calc U . R 1.0
H H24B 0.408633 0.659447 0.258999 0.04 Uiso calc U . R 1.0
H H24C 0.353538 0.795977 0.233493 0.04 Uiso calc U . R 1.0
C C25 0.20183(15) 0.5960(4) 0.69505(14) 0.0200(6) Uani d . . . 1.0
C C26 0.19294(18) 0.6208(5) 0.76510(15) 0.0328(9) Uani d . . . 1.0
H H26A 0.198333 0.742436 0.77698 0.049 Uiso calc U . R 1.0
H H26B 0.224622 0.552553 0.794897 0.049 Uiso calc U . R 1.0
H H26C 0.150071 0.583469 0.769181 0.049 Uiso calc U . R 1.0
O O1W 0.33216(11) 0.1523(3) 0.27564(11) 0.0249(5) Uani d . . D 1.0
H H1WA 0.3525(14) 0.084(3) 0.3025(12) 0.037 Uiso d U . D 1.0
H H1WB 0.3069(12) 0.094(4) 0.2484(12) 0.037 Uiso d U . D 1.0
O O2W 0.50179(11) 0.0063(3) 0.32084(11) 0.0239(5) Uani d . . D 1.0
H H2WA 0.5163(12) -0.051(4) 0.2931(11) 0.036 Uiso d U . D 1.0
H H2WB 0.4710(9) -0.045(4) 0.3301(14) 0.036 Uiso d U . D 1.0
O O3W 0.45009(12) 0.3158(3) 0.27045(14) 0.0371(7) Uani d . . D 1.0
H H3WA 0.4693(13) 0.224(3) 0.282(2) 0.056 Uiso d U . D 1.0
H H3WB 0.4118(8) 0.288(5) 0.258(2) 0.056 Uiso d U . D 1.0
O O4W 0.24108(15) 0.4036(4) 0.29336(15) 0.0460(8) Uani d . . D 1.0
H H4WA 0.2635(15) 0.487(3) 0.3098(19) 0.069 Uiso d U . D 1.0
H H4WB 0.2664(13) 0.323(3) 0.288(2) 0.069 Uiso d U . D 1.0
O O5W 0.12465(16) 0.3098(5) 0.22191(16) 0.0579(10) Uani d . . D 1.0
H H5WA 0.1583(11) 0.333(6) 0.2513(15) 0.087 Uiso d U . D 1.0
H H5WB 0.1032(12) 0.248(4) 0.2432(15) 0.087 Uiso d U . D 1.0
O O6W 0.06733(14) 0.6002(4) 0.16575(17) 0.0397(8) Uani d . P D 0.8616(12)
H H6WA 0.0507(13) 0.638(5) 0.1979(11) 0.06 Uiso d U P D 0.8616(12)
H H6WB 0.0964(11) 0.674(3) 0.166(2) 0.06 Uiso d U P D 0.8616(12)
O O7W -0.0411(4) 0.566(2) 0.2157(5) 0.149(5) Uani d . P G 0.5418(12)
H H7WA -0.004106 0.581811 0.208593 0.223 Uiso d U P G 0.5418(12)
H H7WB -0.036411 0.513498 0.25199 0.223 Uiso d U P G 0.5418(12)
O O8W 0.0101(6) 0.240(3) 0.2632(5) 0.239(7) Uani d . P G 0.5966(12)
H H8WA -0.001512 0.142124 0.273396 0.358 Uiso d U P G 0.5966(12)
H H8WB -0.01667 0.308699 0.27343 0.358 Uiso d U P G 0.5966(12)

loop_
_atom_site_aniso_label
_atom_site_aniso_U_11
_atom_site_aniso_U_22
_atom_site_aniso_U_33
_atom_site_aniso_U_12
_atom_site_aniso_U_13
_atom_site_aniso_U_23
Pd1 0.01400(9) 0.01081(9) 0.00773(8) 0.00015(8) 0.00357(6) -0.00016(7)
Pd2 0.01280(9) 0.01503(10) 0.01091(8) -0.00207(8) 0.00278(7) -0.00152(8)
Se11 0.01872(13) 0.02124(14) 0.01080(11) 0.00409(12) 0.00109(10) -0.00099(11)
Se21 0.01970(14) 0.03189(17) 0.01482(13) -0.00609(13) -0.00021(11) -0.00111(12)
O1 0.0222(10) 0.0174(10) 0.0105(8) 0.0016(8) 0.0070(7) 0.0001(7)
O2 0.0223(10) 0.0237(11) 0.0178(9) 0.0006(9) 0.0064(8) 0.0011(8)
O4 0.0210(10) 0.0285(12) 0.0149(9) -0.0028(10) 0.0059(8) -0.0014(9)
O5 0.0332(12) 0.0268(12) 0.0175(10) 0.0044(10) 0.0047(9) -0.0018(9)
N11 0.0134(10) 0.0114(11) 0.0136(10) 0.0004(9) 0.0038(8) -0.0001(8)
N12 0.0172(11) 0.0135(11) 0.0112(9) -0.0013(10) 0.0038(8) -0.0019(9)
N21 0.0153(11) 0.0175(12) 0.0196(11) -0.0005(10) 0.0035(9) -0.0030(10)
N22 0.0160(10) 0.0143(11) 0.0087(9) 0.0019(9) 0.0048(8) 0.0000(8)
C1 0.0184(13) 0.0123(12) 0.0138(12) -0.0022(11) 0.0043(10) 0.0008(10)
C2 0.0176(13) 0.0182(14) 0.0196(13) 0.0025(12) 0.0013(10) 0.0011(12)
C3 0.0201(14) 0.0136(13) 0.0266(15) 0.0017(12) 0.0037(11) -0.0006(12)
C4 0.0215(14) 0.0142(14) 0.0227(13) -0.0004(12) 0.0055(11) -0.0042(11)
C5 0.0203(13) 0.0155(14) 0.0143(12) 0.0000(11) 0.0061(10) -0.0022(10)
C6 0.0159(12) 0.0152(13) 0.0076(10) 0.0006(11) 0.0041(9) -0.0001(10)
C7 0.0166(13) 0.0188(14) 0.0106(11) -0.0022(11) 0.0006(10) 0.0008(10)
C8 0.0253(15) 0.0169(14) 0.0144(12) -0.0060(12) 0.0026(11) -0.0031(11)
C9 0.0281(15) 0.0161(14) 0.0227(14) 0.0016(13) 0.0060(12) -0.0046(12)
C10 0.0178(13) 0.0230(15) 0.0190(13) 0.0027(12) 0.0036(11) -0.0057(12)
C11 0.0147(12) 0.0138(12) 0.0075(10) -0.0007(11) 0.0021(9) -0.0007(10)
C12 0.0136(12) 0.0190(14) 0.0201(13) -0.0004(11) 0.0027(10) -0.0038(11)
C13 0.0219(15) 0.0204(15) 0.0284(15) -0.0013(13) 0.0001(12) -0.0091(13)
C14 0.0223(16) 0.0180(15) 0.0404(19) -0.0045(13) 0.0002(14) -0.0024(14)
C15 0.0217(15) 0.0152(14) 0.0344(16) 0.0001(12) 0.0058(12) 0.0040(13)
C16 0.0171(13) 0.0162(14) 0.0246(14) 0.0014(12) 0.0027(11) 0.0023(12)
C17 0.0184(13) 0.0190(13) 0.0081(10) 0.0012(12) 0.0044(9) -0.0005(10)
C18 0.0188(14) 0.0236(15) 0.0180(13) 0.0061(12) 0.0039(11) 0.0012(12)
C19 0.0297(16) 0.0194(15) 0.0229(14) 0.0092(13) 0.0073(12) 0.0009(12)
C20 0.0315(16) 0.0128(13) 0.0220(13) 0.0014(13) 0.0097(11) 0.0019(12)
C21 0.0210(14) 0.0162(14) 0.0172(12) 0.0008(11) 0.0069(10) 0.0013(11)
C22 0.0133(12) 0.0222(14) 0.0100(11) 0.0005(11) 0.0015(9) -0.0018(11)
C23 0.0188(13) 0.0180(14) 0.0154(12) 0.0070(11) 0.0054(10) 0.0014(11)
C24 0.0470(19) 0.0221(16) 0.0135(12) 0.0044(14) 0.0145(12) 0.0020(11)
C25 0.0249(15) 0.0210(15) 0.0154(12) -0.0085(12) 0.0073(11) -0.0022(11)
C26 0.0405(19) 0.046(2) 0.0138(13) -0.0038(17) 0.0087(13) -0.0051(14)
O1W 0.0267(11) 0.0191(11) 0.0267(11) -0.0018(10) -0.0003(9) 0.0028(9)
O2W 0.0231(11) 0.0225(12) 0.0278(11) -0.0027(9) 0.0093(9) -0.0013(9)
O3W 0.0247(12) 0.0309(14) 0.0566(16) 0.0020(11) 0.0102(11) 0.0205(12)
O4W 0.0513(18) 0.0357(16) 0.0508(17) -0.0059(14) 0.0092(14) -0.0078(14)
O5W 0.0523(19) 0.062(2) 0.0562(19) 0.0062(17) 0.0021(15) 0.0006(17)
O6W 0.0284(15) 0.0365(18) 0.0538(19) 0.0000(14) 0.0064(14) 0.0066(15)
O7W 0.067(5) 0.286(16) 0.100(7) -0.064(7) 0.034(5) -0.036(9)
O8W 0.173(9) 0.427(19) 0.098(7) -0.187(10) -0.021(7) 0.042(11)

loop_
_atom_type_symbol
_atom_type_description
_atom_type_scat_dispersion_real
_atom_type_scat_dispersion_imag
_atom_type_scat_source
C C 0.0033 0.0016 'International Tables Vol C Tables 4.2.6.8 and 6.1.1.4'
H H 0.0000 0.0000 'International Tables Vol C Tables 4.2.6.8 and 6.1.1.4'
N N 0.0061 0.0033 'International Tables Vol C Tables 4.2.6.8 and 6.1.1.4'
O O 0.0106 0.0060 'International Tables Vol C Tables 4.2.6.8 and 6.1.1.4'
Pd Pd -0.9988 1.0072 'International Tables Vol C Tables 4.2.6.8 and 6.1.1.4'
Se Se -0.0929 2.2259 'International Tables Vol C Tables 4.2.6.8 and 6.1.1.4'

loop_
_geom_angle_atom_site_label_1
_geom_angle_atom_site_label_2
_geom_angle_atom_site_label_3
_geom_angle_site_symmetry_1
_geom_angle
C11 Pd1 N11 . 87.27(10)
C11 Pd1 N22 . 92.11(10)
N11 Pd1 N22 . 177.19(9)
C11 Pd1 O1 . 173.30(10)
N11 Pd1 O1 . 91.27(8)
N22 Pd1 O1 . 89.67(8)
N21 Pd2 C22 . 87.04(11)
N21 Pd2 N12 . 179.07(10)
C22 Pd2 N12 . 93.55(10)
N21 Pd2 O4 . 91.92(9)
C22 Pd2 O4 . 175.62(10)
N12 Pd2 O4 . 87.43(9)
C1 Se11 C11 . 94.52(11)
C12 Se21 C22 . 94.01(12)
C23 O1 Pd1 . 121.47(18)
C25 O4 Pd2 . 117.44(19)
C1 N11 C5 . 118.3(2)
C1 N11 Pd1 . 120.08(19)
C5 N11 Pd1 . 121.60(18)
C10 N12 C6 . 119.2(3)
C10 N12 Pd2 . 117.9(2)
C6 N12 Pd2 . 122.89(19)
C16 N21 C12 . 118.6(3)
C16 N21 Pd2 . 121.1(2)
C12 N21 Pd2 . 120.3(2)
C21 N22 C17 . 119.5(2)
C21 N22 Pd1 . 118.13(19)
C17 N22 Pd1 . 122.4(2)
N11 C1 C2 . 121.9(3)
N11 C1 Se11 . 117.9(2)
C2 C1 Se11 . 120.2(2)
C3 C2 C1 . 119.2(3)
C3 C2 H2 . 120.4
C1 C2 H2 . 120.4
C2 C3 C4 . 119.1(3)
C2 C3 H3 . 120.4
C4 C3 H3 . 120.4
C5 C4 C3 . 119.5(3)
C5 C4 H4 . 120.3
C3 C4 H4 . 120.3
N11 C5 C4 . 122.0(3)
N11 C5 H5 . 119.0
C4 C5 H5 . 119.0
N12 C6 C7 . 119.9(3)
N12 C6 C11 . 116.6(2)
C7 C6 C11 . 123.4(3)
C8 C7 C6 . 119.7(3)
C8 C7 H7 . 120.2
C6 C7 H7 . 120.2
C7 C8 C9 . 119.5(3)
C7 C8 H8 . 120.2
C9 C8 H8 . 120.2
C10 C9 C8 . 118.5(3)
C10 C9 H9 . 120.7
C8 C9 H9 . 120.7
N12 C10 C9 . 123.2(3)
N12 C10 H10 . 118.4
C9 C10 H10 . 118.4
C6 C11 Se11 . 110.90(17)
C6 C11 Pd1 . 112.85(18)
Se11 C11 Pd1 . 109.56(13)
C6 C11 H11 . 107.8
Se11 C11 H11 . 107.8
Pd1 C11 H11 . 107.8
N21 C12 C13 . 121.9(3)
N21 C12 Se21 . 117.7(2)
C13 C12 Se21 . 120.4(2)
C14 C13 C12 . 118.5(3)
C14 C13 H13 . 120.7
C12 C13 H13 . 120.7
C13 C14 C15 . 119.8(3)
C13 C14 H14 . 120.1
C15 C14 H14 . 120.1
C16 C15 C14 . 118.8(3)
C16 C15 H15 . 120.6
C14 C15 H15 . 120.6
N21 C16 C15 . 122.4(3)
N21 C16 H16 . 118.8
C15 C16 H16 . 118.8
N22 C17 C18 . 119.6(3)
N22 C17 C22 . 115.8(2)
C18 C17 C22 . 124.5(3)
C19 C18 C17 . 120.6(3)
C19 C18 H18 . 119.7
C17 C18 H18 . 119.7
C18 C19 C20 . 119.2(3)
C18 C19 H19 . 120.4
C20 C19 H19 . 120.4
C21 C20 C19 . 118.6(3)
C21 C20 H20 . 120.7
C19 C20 H20 . 120.7
N22 C21 C20 . 122.5(3)
N22 C21 H21 . 118.8
C20 C21 H21 . 118.8
C17 C22 Se21 . 110.92(19)
C17 C22 Pd2 . 111.07(19)
Se21 C22 Pd2 . 109.30(13)
C17 C22 H22 . 108.5
Se21 C22 H22 . 108.5
Pd2 C22 H22 . 108.5
O2 C23 O1 . 124.6(3)
O2 C23 C24 . 120.4(3)
O1 C23 C24 . 115.0(3)
C23 C24 H24A . 109.5
C23 C24 H24B . 109.5
H24A C24 H24B . 109.5
C23 C24 H24C . 109.5
H24A C24 H24C . 109.5
H24B C24 H24C . 109.5
O5 C25 O4 . 122.7(3)
O5 C25 C26 . 121.7(3)
O4 C25 C26 . 115.6(3)
C25 C26 H26A . 109.5
C25 C26 H26B . 109.5
H26A C26 H26B . 109.5
C25 C26 H26C . 109.5
H26A C26 H26C . 109.5
H26B C26 H26C . 109.5
H1WA O1W H1WB . 107.(3)
H2WA O2W H2WB . 108.(3)
H3WA O3W H3WB . 105.(3)
H4WA O4W H4WB . 107.(3)
H5WA O5W H5WB . 103.(3)
H6WA O6W H6WB . 100.(3)
O8W O7W H7WA 2 63.1
O8W O7W H7WB 2 101.7
H7WA O7W H7WB . 105.5
O7W O8W H8WA 2_545 42.3
O7W O8W H8WB 2_545 140.4
H8WA O8W H8WB . 105.5

loop_
_geom_bond_atom_site_label_1
_geom_bond_atom_site_label_2
_geom_bond_site_symmetry_2
_geom_bond_distance
Pd1 C11 . 2.027(2)
Pd1 N11 . 2.041(2)
Pd1 N22 . 2.050(2)
Pd1 O1 . 2.1122(19)
Pd2 N21 . 2.029(3)
Pd2 C22 . 2.036(3)
Pd2 N12 . 2.047(2)
Pd2 O4 . 2.111(2)
Se11 C1 . 1.874(3)
Se11 C11 . 1.956(3)
Se21 C12 . 1.883(3)
Se21 C22 . 1.959(3)
O1 C23 . 1.276(4)
O2 C23 . 1.237(4)
O4 C25 . 1.289(4)
O5 C25 . 1.236(4)
N11 C1 . 1.353(3)
N11 C5 . 1.358(4)
N12 C10 . 1.348(4)
N12 C6 . 1.361(4)
N21 C16 . 1.346(4)
N21 C12 . 1.355(4)
N22 C21 . 1.351(4)
N22 C17 . 1.362(4)
C1 C2 . 1.389(4)
C2 C3 . 1.375(4)
C2 H2 . 0.95
C3 C4 . 1.385(4)
C3 H3 . 0.95
C4 C5 . 1.373(4)
C4 H4 . 0.95
C5 H5 . 0.95
C6 C7 . 1.408(4)
C6 C11 . 1.481(4)
C7 C8 . 1.377(4)
C7 H7 . 0.95
C8 C9 . 1.390(4)
C8 H8 . 0.95
C9 C10 . 1.364(4)
C9 H9 . 0.95
C10 H10 . 0.95
C11 H11 . 1.0
C12 C13 . 1.391(4)
C13 C14 . 1.379(5)
C13 H13 . 0.95
C14 C15 . 1.386(5)
C14 H14 . 0.95
C15 C16 . 1.377(4)
C15 H15 . 0.95
C16 H16 . 0.95
C17 C18 . 1.389(4)
C17 C22 . 1.481(4)
C18 C19 . 1.379(5)
C18 H18 . 0.95
C19 C20 . 1.381(5)
C19 H19 . 0.95
C20 C21 . 1.377(4)
C20 H20 . 0.95
C21 H21 . 0.95
C22 H22 . 1.0
C23 C24 . 1.509(4)
C24 H24A . 0.98
C24 H24B . 0.98
C24 H24C . 0.98
C25 C26 . 1.501(4)
C26 H26A . 0.98
C26 H26B . 0.98
C26 H26C . 0.98
O1W H1WA . 0.830(16)
O1W H1WB . 0.836(16)
O2W H2WA . 0.829(16)
O2W H2WB . 0.824(16)
O3W H3WA . 0.836(16)
O3W H3WB . 0.838(16)
O4W H4WA . 0.839(17)
O4W H4WB . 0.850(17)
O5W H5WA . 0.867(17)
O5W H5WB . 0.845(17)
O6W H6WA . 0.858(17)
O6W H6WB . 0.845(17)
O7W O8W 2 1.54(2)
O7W H7WA . 0.8399
O7W H7WB . 0.8401
O8W H8WA . 0.84
O8W H8WB . 0.84

loop_
_geom_hbond_atom_site_label_D
_geom_hbond_atom_site_label_H
_geom_hbond_atom_site_label_A
_geom_hbond_site_symmetry_A
_geom_hbond_distance_DH
_geom_hbond_distance_HA
_geom_hbond_distance_DA
_geom_hbond_angle_DHA
C4 H4 O2W . 0.95 2.6 3.550(4) 175.5
C5 H5 O1 . 0.95 2.39 2.974(4) 119.7
C7 H7 O2W 3_666 0.95 2.57 3.381(4) 143.6
C9 H9 O5 1_565 0.95 2.39 3.262(4) 151.9
C13 H13 O6W 2_545 0.95 2.59 3.277(4) 129.3
C15 H15 O6W 4_566 0.95 2.63 3.496(5) 152.1
C16 H16 O4 . 0.95 2.51 3.037(4) 114.7
C16 H16 O5W 4_566 0.95 2.61 3.384(5) 139.2
C21 H21 O2 . 0.95 2.6 3.147(4) 116.6
C24 H24C Se11 4_575 0.98 2.98 3.681(3) 129.8
O1W H1WA O2 1_545 0.830(16) 2.105(18) 2.922(3) 168.(3)
O1W H1WB O5 4_565 0.836(16) 1.890(17) 2.724(3) 175.(3)
O2W H2WA O3W 2_645 0.829(16) 1.912(17) 2.740(4) 180.(3)
O2W H2WB O2 1_545 0.824(16) 2.006(16) 2.820(3) 170.(3)
O3W H3WA O2W . 0.836(16) 1.947(19) 2.771(3) 168.(4)
O3W H3WB O1W . 0.838(16) 2.09(3) 2.844(3) 150.(4)
O4W H4WA O1 . 0.839(17) 2.02(2) 2.836(4) 166.(3)
O4W H4WB O1W . 0.850(17) 1.986(18) 2.833(4) 174.(3)
O5W H5WA O4W . 0.867(17) 1.900(18) 2.741(4) 163.(3)
O5W H5WB O7W 2_545 0.845(17) 2.21(2) 3.052(13) 171.(3)
O5W H5WB O8W . 0.845(17) 2.11(3) 2.791(12) 138.(3)
O6W H6WA O7W . 0.858(17) 2.14(3) 2.719(10) 125.(3)
O6W H6WA O8W 2 0.858(17) 1.83(2) 2.641(12) 156.(3)
O6W H6WB O4 4_575 0.845(17) 1.925(18) 2.762(4) 170.(4)

loop_
_geom_torsion_atom_site_label_1
_geom_torsion_atom_site_label_2
_geom_torsion_atom_site_label_3
_geom_torsion_atom_site_label_4
_geom_torsion
C5 N11 C1 C2 1.4(4)
Pd1 N11 C1 C2 -175.7(2)
C5 N11 C1 Se11 179.6(2)
Pd1 N11 C1 Se11 2.5(3)
C11 Se11 C1 N11 18.1(2)
C11 Se11 C1 C2 -163.7(2)
N11 C1 C2 C3 0.5(5)
Se11 C1 C2 C3 -177.6(2)
C1 C2 C3 C4 -2.2(5)
C2 C3 C4 C5 1.9(5)
C1 N11 C5 C4 -1.6(4)
Pd1 N11 C5 C4 175.4(2)
C3 C4 C5 N11 0.0(5)
C10 N12 C6 C7 -1.3(4)
Pd2 N12 C6 C7 179.37(18)
C10 N12 C6 C11 -177.4(2)
Pd2 N12 C6 C11 3.3(3)
N12 C6 C7 C8 0.5(4)
C11 C6 C7 C8 176.3(2)
C6 C7 C8 C9 0.1(4)
C7 C8 C9 C10 0.0(4)
C6 N12 C10 C9 1.5(4)
Pd2 N12 C10 C9 -179.1(2)
C8 C9 C10 N12 -0.9(5)
N12 C6 C11 Se11 -143.4(2)
C7 C6 C11 Se11 40.7(3)
N12 C6 C11 Pd1 93.3(2)
C7 C6 C11 Pd1 -82.6(3)
C16 N21 C12 C13 2.7(4)
Pd2 N21 C12 C13 -177.4(2)
C16 N21 C12 Se21 -177.0(2)
Pd2 N21 C12 Se21 2.9(3)
C22 Se21 C12 N21 18.7(2)
C22 Se21 C12 C13 -161.0(3)
N21 C12 C13 C14 -1.1(5)
Se21 C12 C13 C14 178.6(3)
C12 C13 C14 C15 -0.6(5)
C13 C14 C15 C16 0.6(5)
C12 N21 C16 C15 -2.7(5)
Pd2 N21 C16 C15 177.4(2)
C14 C15 C16 N21 1.1(5)
C21 N22 C17 C18 3.0(4)
Pd1 N22 C17 C18 -179.2(2)
C21 N22 C17 C22 -172.6(2)
Pd1 N22 C17 C22 5.2(3)
N22 C17 C18 C19 -1.2(4)
C22 C17 C18 C19 174.0(3)
C17 C18 C19 C20 -1.4(5)
C18 C19 C20 C21 2.2(5)
C17 N22 C21 C20 -2.3(4)
Pd1 N22 C21 C20 179.8(2)
C19 C20 C21 N22 -0.4(4)
N22 C17 C22 Se21 -144.3(2)
C18 C17 C22 Se21 40.3(3)
N22 C17 C22 Pd2 93.9(2)
C18 C17 C22 Pd2 -81.5(3)
Pd1 O1 C23 O2 -6.4(4)
Pd1 O1 C23 C24 172.8(2)
Pd2 O4 C25 O5 -10.5(4)
Pd2 O4 C25 C26 170.6(2)
